data_8100768
loop_
_publ_author_name
'Klepp, O. Kurt'
'Schmidt, Harald'

_publ_section_title
;
Crystal structure of 1,3,5-tri-2-propyl-2,4-dioxohexahydro-1,3,5-triazine, 
C~12~H~23~N~3~O~2~
;
_journal_issue 4
_journal_name_full 'Zeitschrift f\"ur Kristallographie - New Crystal Structures'
_journal_page_first 567
_journal_page_last 568
_journal_volume 217
_journal_year 2002
_chemical_formula_moiety 'C12 H23 N3 O2'
_chemical_formula_structural 'C12 H23 N3 O2'
_chemical_formula_sum 'C12 H23 N3 O2'
_chemical_formula_weight 241.33
_space_group_IT_number 19
_symmetry_cell_setting orthorhombic
_symmetry_Int_Tables_number 19
_symmetry_space_group_name_Hall 'P 2ac 2ab'
_symmetry_space_group_name_H-M 'P 21 21 21'
_cell_angle_alpha 90
_cell_angle_beta 90
_cell_angle_gamma 90
_cell_formula_units_Z 4
_cell_length_a 6.033(2)
_cell_length_b 17.658(8)
_cell_length_c 13.224(5)
_cell_measurement_temperature 294
_cell_volume 1409
_exptl_crystal_density_diffrn 1.138
_refine_ls_wR_factor_obs 0.0480
_cod_database_code 8100768

loop_
_symmetry_equiv_pos_as_xyz
x,y,z
x+1/2,-y+1/2,-z
-x,y+1/2,-z+1/2
-x+1/2,-y,z+1/2

loop_
_atom_site_label
_atom_site_type_symbol
_atom_site_fract_x
_atom_site_fract_y
_atom_site_fract_z
_atom_site_U_iso_or_equiv
_atom_site_adp_type
_atom_site_occupancy
_atom_site_symmetry_multiplicity
_atom_site_Wyckoff_symbol
_atom_site_calc_flag
_atom_site_refinement_flags
_atom_site_disorder_assembly
_atom_site_disorder_group
O1 O 0.2655(5) 0.03406(13) 0.8786(1) 0.0916(8) Uani 1.00 4 a d . . .
O2 O 0.3247(4) 0.23600(11) 0.6821(2) 0.0787(7) Uani 1.00 4 a d . . .
N1 N 0.3926(5) 0.01577(12) 0.7197(2) 0.0633(7) Uani 1.00 4 a d . . .
N2 N 0.4306(4) 0.12238(12) 0.6175(2) 0.0578(7) Uani 1.00 4 a d . . .
N3 N 0.2161(4) 0.12710(12) 0.7611(2) 0.0591(7) Uani 1.00 4 a d . . .
C3 C 0.3742(5) 0.04362(13) 0.6177(2) 0.0556(8) Uani 1.00 4 a d . . .
C2 C 0.3253(5) 0.1670(2) 0.6849(2) 0.0577(8) Uani 1.00 4 a d . . .
C1 C 0.2909(5) 0.0565(2) 0.7930(2) 0.0634(8) Uani 1.00 4 a d . . .
C4 C 0.0772(6) 0.1715(2) 0.8317(3) 0.0930(12) Uani 1.00 4 a d . . .
C5 C 0.2096(7) 0.2078(2) 0.9140(2) 0.0856(11) Uani 1.00 4 a d . . .
C6 C -0.1327(7) 0.1450(3) 0.8502(4) 0.167(2) Uani 1.00 4 a d . . .
C7 C 0.4822(6) -0.0595(2) 0.7395(3) 0.0707(9) Uani 1.00 4 a d . . .
C8 C 0.3504(6) -0.1199(2) 0.6882(3) 0.0905(12) Uani 1.00 4 a d . . .
C9 C 0.7215(6) -0.0648(2) 0.7121(3) 0.115(2) Uani 1.00 4 a d . . .
C10 C 0.5521(5) 0.1564(2) 0.5327(2) 0.0606(8) Uani 1.00 4 a d . . .
C11 C 0.7805(5) 0.1242(2) 0.5239(3) 0.0978(13) Uani 1.00 4 a d . . .
C12 C 0.4243(6) 0.1509(2) 0.4363(2) 0.0773(10) Uani 1.00 4 a d . . .
H1 H 0.4684(5) 0.01635(13) 0.5742(2) 0.0667(13) Uiso 1.00 4 a c . . .
H2 H 0.2247(5) 0.03854(13) 0.5969(2) 0.0667(13) Uiso 1.00 4 a c . . .
H6 H 0.2011(6) -0.1153(2) 0.7094(3) 0.109(2) Uiso 1.00 4 a c . . .
H7 H 0.3632(6) -0.1130(2) 0.6184(3) 0.109(2) Uiso 1.00 4 a c . . .
H8 H 0.4068(6) -0.1681(2) 0.7076(3) 0.109(2) Uiso 1.00 4 a c . . .
H9 H 0.4663(6) -0.0692(2) 0.8094(3) 0.085(1) Uiso 1.00 4 a c . . .
H10 H 0.2850(6) 0.1725(2) 0.4464(2) 0.093(2) Uiso 1.00 4 a c . . .
H11 H 0.5003(6) 0.1755(2) 0.3824(2) 0.093(2) Uiso 1.00 4 a c . . .
H12 H 0.4087(6) 0.0982(2) 0.4192(2) 0.093(2) Uiso 1.00 4 a c . . .
H13 H 0.7648(5) 0.0715(2) 0.5101(3) 0.117(2) Uiso 1.00 4 a c . . .
H14 H 0.8540(5) 0.1488(2) 0.4720(3) 0.117(2) Uiso 1.00 4 a c . . .
H15 H 0.8524(5) 0.1308(2) 0.5868(3) 0.117(2) Uiso 1.00 4 a c . . .
H16 H 0.5690(5) 0.2088(2) 0.5475(2) 0.0727(13) Uiso 1.00 4 a c . . .
H17 H -0.2130(7) 0.1377(3) 0.7891(4) 0.201(3) Uiso 1.00 4 a c . . .
H18 H -0.1129(7) 0.0977(3) 0.8831(4) 0.201(3) Uiso 1.00 4 a c . . .
H19 H -0.2129(7) 0.1783(3) 0.8931(4) 0.201(3) Uiso 1.00 4 a c . . .
H20 H 0.3237(7) 0.2382(2) 0.8870(2) 0.103(2) Uiso 1.00 4 a c . . .
H21 H 0.1170(7) 0.2371(2) 0.9567(2) 0.103(2) Uiso 1.00 4 a c . . .
H22 H 0.2734(7) 0.1674(2) 0.9526(2) 0.103(2) Uiso 1.00 4 a c . . .
H23 H 0.0413(6) 0.2127(2) 0.7929(3) 0.112(2) Uiso 1.00 4 a c . . .
H3 H 0.7750(6) -0.1139(2) 0.7281(3) 0.138(2) Uiso 1.00 4 a c . . .
H4 H 0.7405(6) -0.0554(2) 0.6419(3) 0.138(2) Uiso 1.00 4 a c . . .
H5 H 0.8017(6) -0.0281(2) 0.7499(3) 0.138(2) Uiso 1.00 4 a c . . .

loop_
_atom_site_aniso_label
_atom_site_aniso_U_11
_atom_site_aniso_U_22
_atom_site_aniso_U_33
_atom_site_aniso_U_12
_atom_site_aniso_U_13
_atom_site_aniso_U_23
O1 0.125(2) 0.094(2) 0.0560(11) -0.015(2) 0.017(2) 0.0023(11)
O2 0.096(2) 0.0554(12) 0.084(1) 0.0083(12) 0.001(1) -0.0106(11)
N1 0.082(2) 0.0541(13) 0.0532(12) 0.0056(13) 0.004(1) 0.0014(10)
N2 0.069(2) 0.0474(12) 0.0572(13) 0.0006(12) 0.0077(13) -0.0029(11)
N3 0.0572(13) 0.059(1) 0.0610(12) -0.0004(12) 0.0093(12) -0.0170(11)
C3 0.067(2) 0.050(2) 0.0502(13) 0.0054(13) 0.004(1) -0.0053(12)
C2 0.056(2) 0.056(2) 0.061(2) 0.004(1) -0.005(2) -0.0095(13)
C1 0.069(2) 0.066(2) 0.055(1) -0.013(2) 0.001(2) -0.007(1)
C4 0.067(2) 0.108(3) 0.104(3) -0.003(2) 0.022(2) -0.056(2)
C5 0.100(3) 0.087(2) 0.070(2) -0.007(2) 0.016(2) -0.028(2)
C6 0.074(3) 0.249(6) 0.180(5) -0.004(4) 0.025(3) -0.130(5)
C7 0.083(2) 0.060(2) 0.069(2) 0.009(2) -0.004(2) 0.012(2)
C8 0.106(3) 0.057(2) 0.109(3) 0.008(2) 0.008(3) -0.001(2)
C9 0.076(2) 0.106(3) 0.164(4) 0.020(2) -0.009(3) 0.026(3)
C10 0.060(2) 0.056(2) 0.065(2) -0.009(1) 0.004(2) 0.004(1)
C11 0.063(2) 0.134(3) 0.097(3) 0.001(2) 0.011(2) 0.026(3)
C12 0.081(2) 0.082(2) 0.069(2) -0.010(2) -0.006(2) 0.016(2)

loop_
_geom_bond_atom_site_label_1
_geom_bond_site_symmetry_1
_geom_bond_atom_site_label_2
_geom_bond_site_symmetry_2
_geom_bond_distance
_geom_bond_publ_flag
O1 . C1 . 1.209(3) yes
O2 . C2 . 1.219(3) yes
N1 . C3 . 1.440(3) yes
N1 . C1 . 1.354(3) yes
N1 . C7 . 1.458(3) yes
N2 . C3 . 1.432(3) yes
N2 . C2 . 1.349(3) yes
N2 . C10 . 1.468(3) yes
N3 . C2 . 1.396(3) yes
N3 . C1 . 1.391(3) yes
N3 . C4 . 1.480(4) yes
C3 . H1 . 0.941 no
C3 . H2 . 0.947 no
C4 . C5 . 1.494(4) yes
C4 . C6 . 1.372(5) yes
C4 . H23 . 0.915 no
C5 . H20 . 0.943 no
C5 . H21 . 0.948 no
C5 . H22 . 0.958 no
C6 . H17 . 0.950 no
C6 . H18 . 0.950 no
C6 . H19 . 0.950 no
C7 . C8 . 1.492(4) yes
C7 . C9 . 1.491(5) yes
C7 . H9 . 0.946 no
C8 . H6 . 0.947 no
C8 . H7 . 0.935 no
C8 . H8 . 0.951 no
C9 . H3 . 0.950 no
C9 . H4 . 0.950 no
C9 . H5 . 0.950 no
C10 . C11 . 1.495(4) yes
C10 . C12 . 1.493(4) yes
C10 . H16 . 0.952 no
C11 . H13 . 0.953 no
C11 . H14 . 0.925 no
C11 . H15 . 0.945 no
C12 . H10 . 0.933 no
C12 . H11 . 0.953 no
C12 . H12 . 0.962 no
H1 . H2 . 1.551 no
H6 . H7 . 1.551 no
H6 . H8 . 1.552 no
H7 . H8 . 1.551 no
H10 . H11 . 1.551 no
H10 . H12 . 1.551 no
H11 . H12 . 1.551 no
H13 . H14 . 1.551 no
H13 . H15 . 1.551 no
H14 . H15 . 1.551 no
H17 . H18 . 1.552 no
H17 . H19 . 1.551 no
H18 . H19 . 1.552 no
H20 . H21 . 1.551 no
H20 . H22 . 1.551 no
H21 . H22 . 1.551 no
H3 . H4 . 1.551 no
H3 . H5 . 1.551 no
H4 . H5 . 1.551 no

loop_
_cod_related_entry_id
_cod_related_entry_database
_cod_related_entry_code
1 ChemSpider 10183267
